data_4003119
loop_
_publ_author_name
'Guntlin, Christoph P.'
'Ochsenbein, Stefan T.'
'W\"orle, Michael'
'Erni, Rolf'
'Kravchyk, Kostiantyn V.'
'Kovalenko, Maksym V.'

_publ_section_title
;
 Popcorn-Shaped Fe <sub> <i>x</i> </sub> O (W\"ustite) Nanoparticles from
 a Single-Source Precursor: Colloidal Synthesis and Magnetic Properties.
;
_journal_issue 4
_journal_name_full 'Chemistry of materials : a publication of the American Chemical Society'
_journal_page_first 1249
_journal_page_last 1256
_journal_paper_doi 10.1021/acs.chemmater.7b04382
_journal_volume 30
_journal_year 2018
_chemical_formula_moiety 'C14 H4 F21 Fe3 O17, C2 H F3 O2'
_chemical_formula_sum 'C16 H5 F24 Fe3 O19'
_chemical_formula_weight 1124.75
_space_group_crystal_system monoclinic
_space_group_IT_number 14
_space_group_name_Hall '-P 2yn'
_space_group_name_H-M_alt 'P 1 21/n 1'
_atom_sites_solution_hydrogens difmap
_atom_sites_solution_primary dual
_audit_creation_date 2017-07-10
_audit_creation_method
;
Olex2 1.2
(compiled 2017.03.28 svn.r3405 for OlexSys, GUI svn.r5337)
;
_cell_angle_alpha 90
_cell_angle_beta 106.855(2)
_cell_angle_gamma 90
_cell_formula_units_Z 4
_cell_length_a 12.2131(19)
_cell_length_b 15.207(2)
_cell_length_c 20.901(4)
_cell_measurement_reflns_used 6546
_cell_measurement_temperature 250(2)
_cell_measurement_theta_max 25.173
_cell_measurement_theta_min 2.197
_cell_volume 3715.1(10)
_computing_cell_refinement 'SAINT V8.38A (2016)'
_computing_data_collection 'SMART v5.630 (Bruker, 2003)'
_computing_data_reduction 'SAINT V8.38A (2016)'
_computing_molecular_graphics 'Olex2 (Dolomanov et al., 2009)'
_computing_publication_material 'Olex2 (Dolomanov et al., 2009)'
_computing_structure_refinement 'XL (Sheldrick, 2008)'
_computing_structure_solution 'XS (Sheldrick, 2008)'
_diffrn_ambient_temperature 250.0
_diffrn_detector 'Bruker Apex I'
_diffrn_detector_area_resol_mean 7.9
_diffrn_detector_type 'CCD area detector'
_diffrn_measured_fraction_theta_full 1.000
_diffrn_measured_fraction_theta_max 0.988
_diffrn_measurement_device 'fixed chi three-circle diffractometer'
_diffrn_measurement_device_type 'Bruker SMART Platform with a Apex I-detector'
_diffrn_measurement_method '\w and \f scans'
_diffrn_radiation_monochromator Parallel,graphite
_diffrn_radiation_probe x-ray
_diffrn_radiation_type MoK\a
_diffrn_radiation_wavelength 0.71073
_diffrn_radiation_xray_symbol K-L~3~
_diffrn_reflns_av_R_equivalents 0.0360
_diffrn_reflns_av_unetI/netI 0.0354
_diffrn_reflns_Laue_measured_fraction_full 1.000
_diffrn_reflns_Laue_measured_fraction_max 0.988
_diffrn_reflns_limit_h_max 14
_diffrn_reflns_limit_h_min -14
_diffrn_reflns_limit_k_max 18
_diffrn_reflns_limit_k_min -18
_diffrn_reflns_limit_l_max 25
_diffrn_reflns_limit_l_min -25
_diffrn_reflns_number 25309
_diffrn_reflns_point_group_measured_fraction_full 1.000
_diffrn_reflns_point_group_measured_fraction_max 0.988
_diffrn_reflns_theta_full 25.242
_diffrn_reflns_theta_max 25.983
_diffrn_reflns_theta_min 1.682
_diffrn_source 'sealed X-ray tube'
_diffrn_source_current 35.0
_diffrn_source_power 1.575
_diffrn_source_target Mo
_diffrn_source_voltage 45.0
_diffrn_standards_number 0
_exptl_absorpt_coefficient_mu 1.347
_exptl_absorpt_correction_T_max 0.7242
_exptl_absorpt_correction_T_min 0.5723
_exptl_absorpt_correction_type multi-scan
_exptl_absorpt_process_details
'SADABS-2016/2 (Bruker,2016/2) was used for absorption correction. wR2(int) was 0.0601 before and 0.0458 after correction. The Ratio of minimum to maximum transmission is 0.7903. The \l/2 correction factor is Not present.'
_exptl_crystal_colour red
_exptl_crystal_colour_primary red
_exptl_crystal_density_diffrn 2.011
_exptl_crystal_description trapezoid
_exptl_crystal_F_000 2188
_exptl_crystal_recrystallization_method 'crystallized from synthesis solution under N2-atmosphere'
_exptl_crystal_size_max 0.418
_exptl_crystal_size_mid 0.312
_exptl_crystal_size_min 0.239
_refine_diff_density_max 0.371
_refine_diff_density_min -0.359
_refine_diff_density_rms 0.079
_refine_ls_extinction_method none
_refine_ls_goodness_of_fit_ref 1.043
_refine_ls_hydrogen_treatment mixed
_refine_ls_matrix_type full
_refine_ls_number_parameters 801
_refine_ls_number_reflns 7200
_refine_ls_number_restraints 846
_refine_ls_restrained_S_all 1.009
_refine_ls_R_factor_all 0.0631
_refine_ls_R_factor_gt 0.0424
_refine_ls_shift/su_max 0.001
_refine_ls_shift/su_mean 0.000
_refine_ls_structure_factor_coef Fsqd
_refine_ls_weighting_details 'w=1/[\s^2^(Fo^2^)+(0.0593P)^2^+1.8466P] where P=(Fo^2^+2Fc^2^)/3'
_refine_ls_weighting_scheme calc
_refine_ls_wR_factor_gt 0.1014
_refine_ls_wR_factor_ref 0.1149
_reflns_Friedel_coverage 0.000
_reflns_number_gt 5415
_reflns_number_total 7200
_reflns_threshold_expression 'I > 2\s(I)'
_cod_data_source_file cm7b04382_si_002.cif
_cod_data_source_block p21n_new_anis
_cod_original_cell_volume 3715.1(11)
_cod_database_code 4003119
_shelx_shelxl_version_number 2016/6
_shelx_space_group_comment
;
The symmetry employed for this shelxl refinement is uniquely defined
by the following loop, which should always be used as a source of
symmetry information in preference to the above space-group names.
They are only intended as comments.
;
_olex2_refinement_description
;
1. Fixed Uiso
 At 1.5 times of:
  All O(H,H) groups
2. Restrained distances
 F10-F12 \\sim F12-F11 \\sim F11-F10
 with sigma of 0.001
 F21A-F19A \\sim F19A-F20A \\sim F20A-F21A
 with sigma of 0.001
 F19-F20 \\sim F20-F21 \\sim F21-F19
 with sigma of 0.001
 F21-C14 \\sim F19-C14 \\sim F20-C14
 with sigma of 0.001
 F23A-F24A \\sim F24A-F22A \\sim F22A-F23A
 with sigma of 0.001
 F1A-F2A \\sim F2A-F3A \\sim F3A-F1A
 with sigma of 0.001
 F3-F2 \\sim F2-F1 \\sim F1-F3
 with sigma of 0.001
 F1-C2 \\sim F1A-C2 \\sim F3-C2 \\sim F3A-C2 \\sim F2A-C2 \\sim F2-C2
 with sigma of 0.001
 F10A-F12A \\sim F12A-F11A \\sim F11A-F10A
 with sigma of 0.001
 F12A-C8 \\sim F12-C8 \\sim F11A-C8 \\sim F11-C8 \\sim F10A-C8 \\sim F10-C8
 with sigma of 0.001
 F23-F22 \\sim F22-F24 \\sim F24-F23
 with sigma of 0.001
 F24-C16 \\sim F23A-C16 \\sim F23-C16 \\sim F22A-C16 \\sim F22-C16 \\sim
F24A-C16
 with sigma of 0.001
 F15A-F13A \\sim F13A-F14A \\sim F14A-F15A
 with sigma of 0.001
 F15-F13 \\sim F13-F14 \\sim F14-F15
 with sigma of 0.001
 C10-C9 \\sim C10A-C9
 with sigma of 0.001
 F14A-C10A \\sim F13-C10 \\sim F13A-C10A \\sim F14-C10 \\sim F15A-C10A \\sim
F15-C10
 with sigma of 0.001
 F4-F6 \\sim F6-F5 \\sim F5-F4
 with sigma of 0.001
 C4-C3 \\sim C4A-C3
 with sigma of 0.001
 F18A-F17A \\sim F17A-F16A \\sim F16A-F18A
 with sigma of 0.001
 F9-F8 \\sim F8-F7 \\sim F7-F9
 with sigma of 0.001
 C6A-C5 \\sim C6-C5
 with sigma of 0.001
 F18-F16 \\sim F16-F17 \\sim F17-F18
 with sigma of 0.001
 F18A-C12A \\sim F17A-C12A \\sim F16A-C12A \\sim F16-C12 \\sim F18-C12 \\sim
F17-C12
 with sigma of 0.001
 C12A-C11 \\sim C12-C11
 with sigma of 0.001
 F5A-F6A \\sim F6A-F4A \\sim F4A-F5A
 with sigma of 0.001
 F4A-C4A \\sim F6-C4 \\sim F6A-C4A \\sim F5-C4 \\sim F5A-C4A \\sim F4-C4
 with sigma of 0.001
 F7A-F9A \\sim F9A-F8A \\sim F8A-F7A
 with sigma of 0.001
 F9-C6 \\sim F8-C6 \\sim F8A-C6A \\sim F7-C6 \\sim F7A-C6A \\sim F9A-C6A
 with sigma of 0.001
3. Uiso/Uaniso restraints and constraints
Uanis(F14A) \\sim Ueq, Uanis(F13A) \\sim Ueq, Uanis(F15A) \\sim Ueq: with sigma
of 0.1 and sigma for terminal atoms of 0.2
Uanis(C10) = Uanis(C10A)
Uanis(C4) = Uanis(C4A)
Uanis(C6) = Uanis(C6A)
Uanis(C12A) = Uanis(C12)
4. Rigid body (RIGU) restrains
 All non-hydrogen atoms
 with sigma for 1-2 distances of 0.004 and sigma for 1-3 distances of 0.004
5. Others
 Sof(F19A)=Sof(F20A)=Sof(F21A)=1-FVAR(1)
 Sof(F19)=Sof(F20)=Sof(F21)=FVAR(1)
 Sof(F7A)=Sof(F8A)=Sof(F9A)=Sof(C6A)=1-FVAR(2)
 Sof(F7)=Sof(F8)=Sof(F9)=Sof(C6)=FVAR(2)
 Sof(F13A)=Sof(F14A)=Sof(F15A)=Sof(C10A)=1-FVAR(3)
 Sof(F13)=Sof(F14)=Sof(F15)=Sof(C10)=FVAR(3)
 Sof(F16A)=Sof(F17A)=Sof(F18A)=Sof(C12A)=1-FVAR(4)
 Sof(F16)=Sof(F17)=Sof(F18)=Sof(C12)=FVAR(4)
 Sof(F10A)=Sof(F11A)=Sof(F12A)=1-FVAR(5)
 Sof(F10)=Sof(F11)=Sof(F12)=FVAR(5)
 Sof(F4A)=Sof(F5A)=Sof(F6A)=Sof(C4A)=1-FVAR(6)
 Sof(F4)=Sof(F5)=Sof(F6)=Sof(C4)=FVAR(6)
 Sof(F1)=Sof(F2)=Sof(F3)=1-FVAR(7)
 Sof(F1A)=Sof(F2A)=Sof(F3A)=FVAR(7)
 Sof(F22)=Sof(F23)=Sof(F24)=1-FVAR(8)
 Sof(F22A)=Sof(F23A)=Sof(F24A)=FVAR(8)
6.a Rotating group:
 O18(H18A,H18B), O19(H19A,H19B)
;
_olex2_exptl_crystal_mounting_method tip-mounted
_olex2_submission_special_instructions 'No special instructions were received'

loop_
_space_group_symop_operation_xyz
'x, y, z'
'-x+1/2, y+1/2, -z+1/2'
'-x, -y, -z'
'x-1/2, -y-1/2, z-1/2'

loop_
_atom_site_label
_atom_site_type_symbol
_atom_site_fract_x
_atom_site_fract_y
_atom_site_fract_z
_atom_site_U_iso_or_equiv
_atom_site_adp_type
_atom_site_occupancy
_atom_site_site_symmetry_order
_atom_site_calc_flag
_atom_site_refinement_flags_posn
_atom_site_refinement_flags_adp
_atom_site_refinement_flags_occupancy
_atom_site_disorder_assembly
_atom_site_disorder_group
Fe1 Fe 0.40256(4) 0.44660(3) 0.78835(2) 0.04049(13) Uani 1 1 d . U . A .
Fe2 Fe 0.58650(4) 0.48886(3) 0.70171(2) 0.04353(14) Uani 1 1 d . U . A .
Fe3 Fe 0.52812(4) 0.28392(3) 0.72782(2) 0.03994(13) Uani 1 1 d . U . A .
O1 O 0.50638(16) 0.40644(13) 0.73841(10) 0.0394(5) Uani 1 1 d . U . A .
O4 O 0.1285(2) 0.53468(17) 0.79008(13) 0.0579(6) Uani 1 1 d . U . A .
O5 O 0.3017(2) 0.48142(16) 0.84077(12) 0.0541(6) Uani 1 1 d . U . A .
O6 O 0.3618(2) 0.25635(16) 0.69779(13) 0.0581(6) Uani 1 1 d . U . A .
O7 O 0.27804(19) 0.36405(17) 0.73786(13) 0.0563(6) Uani 1 1 d . U . A .
O8 O 0.6395(2) 0.56199(19) 0.78378(14) 0.0704(8) Uani 1 1 d . U . A .
O9 O 0.5163(2) 0.53444(17) 0.84087(13) 0.0604(7) Uani 1 1 d . U . A .
O10 O 0.5416(2) 0.24970(16) 0.82228(12) 0.0586(6) Uani 1 1 d . U . A .
O11 O 0.4658(2) 0.36067(17) 0.86242(12) 0.0589(6) Uani 1 1 d . U . A .
O12 O 0.69988(19) 0.29018(15) 0.75868(14) 0.0575(6) Uani 1 1 d . U . A .
O13 O 0.73806(19) 0.42597(17) 0.73353(15) 0.0659(8) Uani 1 1 d . U . A .
O14 O 0.5242(2) 0.29169(17) 0.63145(13) 0.0639(7) Uani 1 1 d . U . A .
O15 O 0.5526(3) 0.43130(18) 0.61186(13) 0.0675(7) Uani 1 1 d . U . A .
O16 O 0.3315(2) 0.53929(16) 0.72015(13) 0.0560(6) Uani 1 1 d . U . A .
O17 O 0.4553(2) 0.57063(16) 0.66407(13) 0.0587(7) Uani 1 1 d . U . A .
O18 O 0.6760(2) 0.57902(17) 0.66258(14) 0.0644(7) Uani 1 1 d . U . A .
H18A H 0.636484 0.593986 0.622026 0.097 Uiso 1 1 d GR . . A .
H18B H 0.740684 0.556047 0.660967 0.097 Uiso 1 1 d GR . . A .
O19 O 0.5527(2) 0.15285(15) 0.71412(13) 0.0530(6) Uani 1 1 d . U . A .
H19A H 0.493998 0.132180 0.684408 0.079 Uiso 1 1 d GR . . A .
H19B H 0.561568 0.125340 0.751218 0.079 Uiso 1 1 d GR . . A .
C3 C 0.2069(3) 0.5122(2) 0.83858(18) 0.0464(8) Uani 1 1 d D U . A .
C5 C 0.2795(3) 0.2971(2) 0.70494(17) 0.0458(7) Uani 1 1 d D U . A .
C7 C 0.6019(3) 0.5684(2) 0.83241(19) 0.0536(8) Uani 1 1 d . U . A .
C8 C 0.6734(3) 0.6283(3) 0.8883(2) 0.0814(13) Uani 1 1 d D U . A .
C9 C 0.5181(3) 0.2920(2) 0.86691(17) 0.0472(8) Uani 1 1 d D U . A .
C11 C 0.7628(3) 0.3530(2) 0.75859(18) 0.0482(8) Uani 1 1 d D U . A .
C13 C 0.5297(3) 0.3547(3) 0.59582(18) 0.0559(9) Uani 1 1 d . U . A .
C14 C 0.5042(4) 0.3343(3) 0.5209(3) 0.0976(17) Uani 1 1 d D U . A .
C15 C 0.3647(3) 0.5789(2) 0.67815(17) 0.0447(7) Uani 1 1 d . U . A .
C16 C 0.2830(3) 0.6481(3) 0.6369(2) 0.0627(10) Uani 1 1 d D U . A .
F4 F 0.0951(7) 0.5625(6) 0.9058(4) 0.153(4) Uani 0.701(13) 1 d D U P A 1
F5 F 0.1674(6) 0.4379(4) 0.9263(5) 0.114(3) Uani 0.701(13) 1 d D U P A 1
F6 F 0.2705(7) 0.5492(5) 0.9500(5) 0.144(4) Uani 0.701(13) 1 d D U P A 1
F7 F 0.0853(6) 0.2844(6) 0.6944(4) 0.108(3) Uani 0.660(17) 1 d D U P A 1
F8 F 0.1351(9) 0.2977(6) 0.6073(3) 0.114(3) Uani 0.660(17) 1 d D U P A 1
F9 F 0.1652(8) 0.1798(4) 0.6609(6) 0.130(4) Uani 0.660(17) 1 d D U P A 1
F10 F 0.6194(6) 0.6538(5) 0.9288(4) 0.129(4) Uani 0.676(18) 1 d D U P A 1
F11 F 0.7608(7) 0.5853(7) 0.9222(5) 0.151(5) Uani 0.676(18) 1 d D U P A 1
F12 F 0.7101(8) 0.6970(5) 0.8661(3) 0.138(5) Uani 0.676(18) 1 d D U P A 1
F13 F 0.4780(8) 0.2618(8) 0.9682(5) 0.111(4) Uani 0.494(15) 1 d D U P A 1
F14 F 0.5757(11) 0.1698(5) 0.9379(7) 0.139(6) Uani 0.494(15) 1 d D U P A 1
F15 F 0.6437(9) 0.2908(8) 0.9711(5) 0.134(5) Uani 0.494(15) 1 d D U P A 1
F16 F 0.9124(9) 0.3961(8) 0.8473(5) 0.188(6) Uani 0.532(14) 1 d D U P A 1
F17 F 0.9139(7) 0.2663(5) 0.8200(7) 0.149(6) Uani 0.532(14) 1 d D U P A 1
F18 F 0.9523(9) 0.3632(8) 0.7614(6) 0.167(6) Uani 0.532(14) 1 d D U P A 1
F19 F 0.5132(12) 0.2539(6) 0.5090(6) 0.178(9) Uani 0.53(2) 1 d D U P A 1
F20 F 0.4027(8) 0.3574(9) 0.4925(6) 0.179(7) Uani 0.53(2) 1 d D U P A 1
F21 F 0.5688(10) 0.3766(8) 0.4948(6) 0.162(8) Uani 0.53(2) 1 d D U P A 1
F22 F 0.295(2) 0.7141(8) 0.6699(8) 0.112(14) Uani 0.154(14) 1 d D U P A 1
F23 F 0.2968(15) 0.6692(12) 0.5844(6) 0.083(10) Uani 0.154(14) 1 d D U P A 1
F24 F 0.1839(10) 0.6281(15) 0.6249(9) 0.134(18) Uani 0.154(14) 1 d D U P A 1
C4 C 0.1834(4) 0.5157(4) 0.9065(4) 0.0709(13) Uani 0.701(13) 1 d D U P A 1
C6 C 0.1627(7) 0.2640(4) 0.6663(3) 0.0637(11) Uani 0.660(17) 1 d D U P A 1
C10 C 0.5533(6) 0.2515(5) 0.9377(5) 0.0688(11) Uani 0.494(15) 1 d D U P A 1
C12 C 0.8893(10) 0.3437(4) 0.7980(4) 0.0738(13) Uani 0.532(14) 1 d D U P A 1
F4A F 0.1507(14) 0.6093(8) 0.9088(7) 0.111(6) Uani 0.299(13) 1 d D U P A 2
F5A F 0.1247(13) 0.4776(11) 0.9217(10) 0.132(7) Uani 0.299(13) 1 d D U P A 2
F6A F 0.2859(10) 0.5305(11) 0.9580(8) 0.100(6) Uani 0.299(13) 1 d D U P A 2
F7A F 0.1016(13) 0.2361(13) 0.7063(7) 0.114(6) Uani 0.340(17) 1 d D U P A 2
F8A F 0.1040(16) 0.3073(8) 0.6224(8) 0.105(6) Uani 0.340(17) 1 d D U P A 2
F9A F 0.1689(18) 0.1808(8) 0.6356(8) 0.099(5) Uani 0.340(17) 1 d D U P A 2
F10A F 0.6527(18) 0.6049(13) 0.9446(8) 0.168(11) Uani 0.324(18) 1 d D U P A 2
F11A F 0.7765(12) 0.6171(15) 0.8948(11) 0.165(12) Uani 0.324(18) 1 d D U P A 2
F12A F 0.6405(17) 0.7048(8) 0.8752(10) 0.225(18) Uani 0.324(18) 1 d D U P A 2
F13A F 0.5479(13) 0.3012(6) 0.9821(4) 0.139(6) Uani 0.506(15) 1 d D U P A 2
F14A F 0.5254(10) 0.1781(5) 0.9398(7) 0.111(4) Uani 0.506(15) 1 d D U P A 2
F15A F 0.6762(6) 0.2445(10) 0.9509(7) 0.159(6) Uani 0.506(15) 1 d D U P A 2
F16A F 0.9009(9) 0.3238(9) 0.8557(4) 0.143(6) Uani 0.468(14) 1 d D U P A 2
F17A F 0.9219(9) 0.2599(6) 0.7738(6) 0.123(5) Uani 0.468(14) 1 d D U P A 2
F18A F 0.9538(9) 0.3921(6) 0.7855(6) 0.124(5) Uani 0.468(14) 1 d D U P A 2
F19A F 0.4221(11) 0.2852(11) 0.5007(8) 0.204(12) Uani 0.47(2) 1 d D U P A 2
F20A F 0.5018(15) 0.3987(8) 0.4855(7) 0.186(10) Uani 0.47(2) 1 d D U P A 2
F21A F 0.5955(12) 0.2862(9) 0.5150(7) 0.150(7) Uani 0.47(2) 1 d D U P A 2
F22A F 0.3374(3) 0.7167(2) 0.6259(3) 0.119(3) Uani 0.846(14) 1 d D U P A 2
F23A F 0.2274(4) 0.6144(3) 0.57973(16) 0.122(3) Uani 0.846(14) 1 d D U P A 2
F24A F 0.2083(3) 0.6738(3) 0.66649(18) 0.0872(18) Uani 0.846(14) 1 d D U P A 2
C4A C 0.1948(9) 0.5326(7) 0.9080(9) 0.0709(13) Uani 0.299(13) 1 d D U P A 2
C6A C 0.1619(13) 0.2528(7) 0.6665(6) 0.0637(11) Uani 0.340(17) 1 d D U P A 2
C10A C 0.5684(6) 0.2536(4) 0.9369(5) 0.0688(11) Uani 0.506(15) 1 d D U P A 2
C12A C 0.8883(10) 0.3310(4) 0.7935(4) 0.0738(13) Uani 0.468(14) 1 d D U P A 2
O2 O 0.0583(2) 0.4852(2) 0.66573(17) 0.0713(8) Uani 1 1 d . U . . .
H2 H 0.083(4) 0.501(4) 0.706(2) 0.10(2) Uiso 1 1 d . . . . .
O3 O -0.1024(2) 0.54435(17) 0.67408(14) 0.0608(7) Uani 1 1 d . U . . .
C1 C -0.0485(3) 0.5012(2) 0.64620(19) 0.0524(8) Uani 1 1 d . U . . .
C2 C -0.1086(3) 0.4575(2) 0.5804(2) 0.0755(11) Uani 1 1 d D U . . .
F1 F -0.1764(11) 0.5063(9) 0.5357(7) 0.130(6) Uani 0.382(18) 1 d D U P B 1
F2 F -0.0471(10) 0.4188(10) 0.5481(6) 0.117(5) Uani 0.382(18) 1 d D U P B 1
F3 F -0.1745(13) 0.3958(7) 0.5899(11) 0.140(6) Uani 0.382(18) 1 d D U P B 1
F1A F -0.2034(5) 0.4983(6) 0.5541(5) 0.113(3) Uani 0.618(18) 1 d D U P B 2
F2A F -0.0451(7) 0.4618(9) 0.5409(4) 0.132(4) Uani 0.618(18) 1 d D U P B 2
F3A F -0.1293(9) 0.3764(4) 0.5904(7) 0.129(4) Uani 0.618(18) 1 d D U P B 2

loop_
_atom_site_aniso_label
_atom_site_aniso_U_11
_atom_site_aniso_U_22
_atom_site_aniso_U_33
_atom_site_aniso_U_23
_atom_site_aniso_U_13
_atom_site_aniso_U_12
Fe1 0.0363(2) 0.0413(3) 0.0453(3) 0.00290(19) 0.01411(19) 0.00550(19)
Fe2 0.0381(3) 0.0403(3) 0.0552(3) 0.0113(2) 0.0182(2) 0.0061(2)
Fe3 0.0343(2) 0.0379(3) 0.0494(3) 0.00153(19) 0.01493(19) 0.00087(18)
O1 0.0336(11) 0.0386(11) 0.0474(12) 0.0057(9) 0.0142(9) 0.0042(9)
O4 0.0468(14) 0.0689(17) 0.0585(16) -0.0039(12) 0.0161(12) 0.0056(12)
O5 0.0526(14) 0.0580(15) 0.0567(15) 0.0025(11) 0.0238(11) 0.0132(12)
O6 0.0357(12) 0.0521(14) 0.0858(18) -0.0109(13) 0.0164(12) -0.0022(11)
O7 0.0395(12) 0.0602(15) 0.0711(17) -0.0126(13) 0.0191(11) -0.0055(11)
O8 0.0744(18) 0.0703(18) 0.0686(18) -0.0080(14) 0.0242(15) -0.0242(15)
O9 0.0547(15) 0.0591(16) 0.0684(17) -0.0155(12) 0.0195(12) -0.0052(12)
O10 0.0785(18) 0.0469(14) 0.0551(15) 0.0094(11) 0.0266(13) 0.0112(13)
O11 0.0714(17) 0.0582(15) 0.0504(14) 0.0123(11) 0.0230(12) 0.0221(13)
O12 0.0359(12) 0.0430(13) 0.0926(19) 0.0034(12) 0.0169(12) 0.0006(10)
O13 0.0370(13) 0.0549(15) 0.109(2) 0.0343(15) 0.0257(13) 0.0093(11)
O14 0.0856(19) 0.0576(16) 0.0532(15) -0.0023(12) 0.0279(14) -0.0028(14)
O15 0.095(2) 0.0569(16) 0.0584(16) 0.0100(13) 0.0337(15) 0.0072(15)
O16 0.0500(14) 0.0595(15) 0.0632(16) 0.0179(12) 0.0238(12) 0.0184(12)
O17 0.0507(14) 0.0555(15) 0.0758(17) 0.0243(12) 0.0278(12) 0.0181(12)
O18 0.0565(15) 0.0565(16) 0.089(2) 0.0302(14) 0.0348(14) 0.0124(13)
O19 0.0514(14) 0.0413(13) 0.0676(16) -0.0027(11) 0.0195(12) -0.0039(11)
C3 0.0455(18) 0.0426(18) 0.056(2) -0.0030(15) 0.0223(15) -0.0024(15)
C5 0.0381(17) 0.0493(19) 0.0492(19) 0.0036(15) 0.0111(14) -0.0024(14)
C7 0.048(2) 0.047(2) 0.059(2) 0.0028(16) 0.0037(16) 0.0020(16)
C8 0.071(3) 0.092(4) 0.072(3) -0.014(3) 0.007(2) -0.017(3)
C9 0.0448(18) 0.0464(19) 0.0482(19) 0.0062(15) 0.0101(15) 0.0001(15)
C11 0.0367(17) 0.0462(19) 0.063(2) 0.0073(16) 0.0158(15) 0.0038(14)
C13 0.054(2) 0.068(2) 0.046(2) 0.0077(17) 0.0160(16) 0.0121(19)
C14 0.130(5) 0.108(4) 0.055(3) -0.004(3) 0.027(3) 0.003(4)
C15 0.0396(17) 0.0444(18) 0.0481(19) 0.0030(14) 0.0094(14) 0.0091(14)
C16 0.054(2) 0.070(3) 0.062(3) 0.0138(19) 0.0132(19) 0.022(2)
F4 0.167(6) 0.214(9) 0.121(4) 0.062(6) 0.110(5) 0.118(7)
F5 0.132(5) 0.131(5) 0.092(4) 0.047(4) 0.053(4) 0.004(4)
F6 0.168(7) 0.181(8) 0.079(5) -0.062(5) 0.030(4) -0.042(6)
F7 0.041(2) 0.116(6) 0.171(6) -0.046(5) 0.038(3) -0.020(4)
F8 0.084(6) 0.158(7) 0.073(3) -0.019(3) -0.020(3) 0.000(4)
F9 0.049(3) 0.048(3) 0.265(10) -0.033(4) -0.001(6) -0.013(2)
F10 0.138(6) 0.141(9) 0.125(8) -0.082(6) 0.065(5) -0.060(5)
F11 0.110(8) 0.206(8) 0.093(6) -0.012(5) -0.039(5) 0.017(6)
F12 0.181(10) 0.121(6) 0.106(5) -0.032(4) 0.033(6) -0.097(7)
F13 0.135(7) 0.145(9) 0.066(6) 0.039(5) 0.054(5) 0.044(6)
F14 0.269(17) 0.075(5) 0.067(5) 0.024(4) 0.041(9) 0.093(7)
F15 0.114(8) 0.175(11) 0.075(7) 0.011(7) -0.032(6) -0.040(8)
F16 0.113(7) 0.197(11) 0.182(9) -0.070(9) -0.074(7) 0.029(8)
F17 0.045(4) 0.087(6) 0.285(17) 0.103(8) -0.003(8) 0.012(5)
F18 0.060(6) 0.204(13) 0.261(12) 0.106(9) 0.084(8) 0.044(7)
F19 0.35(3) 0.118(6) 0.081(6) -0.029(5) 0.083(14) 0.013(10)
F20 0.145(7) 0.267(19) 0.078(6) -0.001(10) -0.043(5) 0.004(10)
F21 0.212(12) 0.221(18) 0.083(8) -0.012(9) 0.092(9) -0.040(12)
F22 0.19(3) 0.065(9) 0.075(11) 0.023(7) 0.035(15) 0.049(13)
F23 0.090(17) 0.10(2) 0.060(9) 0.039(10) 0.017(10) 0.029(14)
F24 0.053(6) 0.17(3) 0.16(4) 0.11(3) 0.000(12) 0.011(11)
C4 0.068(3) 0.091(4) 0.060(3) 0.000(3) 0.030(2) 0.010(3)
C6 0.041(2) 0.050(3) 0.092(3) -0.013(2) 0.0074(19) 0.0015(19)
C10 0.084(3) 0.064(2) 0.052(2) 0.0064(19) 0.010(2) 0.011(2)
C12 0.042(2) 0.058(3) 0.111(4) 0.025(2) 0.005(2) 0.000(2)
F4A 0.186(15) 0.103(8) 0.068(7) 0.003(6) 0.074(8) 0.064(9)
F5A 0.142(14) 0.176(15) 0.115(13) 0.000(14) 0.094(13) -0.050(13)
F6A 0.086(7) 0.179(14) 0.036(6) 0.015(7) 0.021(4) 0.045(8)
F7A 0.074(9) 0.144(14) 0.135(9) -0.049(8) 0.045(7) -0.064(9)
F8A 0.067(9) 0.061(6) 0.144(11) -0.005(6) -0.036(7) 0.014(5)
F9A 0.065(7) 0.089(7) 0.126(9) -0.062(6) 0.004(6) 0.006(6)
F10A 0.26(3) 0.136(17) 0.070(8) -0.026(9) -0.007(11) -0.062(16)
F11A 0.050(8) 0.24(3) 0.18(2) -0.100(19) 0.001(10) -0.049(11)
F12A 0.20(2) 0.047(9) 0.31(3) -0.053(12) -0.12(2) 0.018(11)
F13A 0.238(17) 0.120(8) 0.045(4) 0.006(4) 0.019(8) 0.068(9)
F14A 0.136(8) 0.095(6) 0.095(6) 0.053(6) 0.021(5) -0.020(6)
F15A 0.067(4) 0.266(17) 0.118(10) 0.077(9) -0.011(4) 0.033(6)
F16A 0.097(6) 0.229(17) 0.082(5) 0.047(8) -0.007(4) 0.048(11)
F17A 0.052(4) 0.088(6) 0.224(13) -0.017(7) 0.033(7) 0.030(4)
F18A 0.041(5) 0.081(5) 0.215(12) 0.057(6) -0.018(6) -0.028(4)
F19A 0.192(17) 0.31(3) 0.109(11) -0.115(16) 0.041(11) -0.127(18)
F20A 0.39(3) 0.107(8) 0.046(5) 0.036(5) 0.044(13) 0.072(13)
F21A 0.224(15) 0.166(14) 0.086(6) 0.016(9) 0.086(9) 0.090(11)
F22A 0.082(3) 0.082(3) 0.187(8) 0.075(4) 0.031(3) 0.016(2)
F23A 0.117(5) 0.157(5) 0.060(2) -0.012(3) -0.026(2) 0.060(4)
F24A 0.076(3) 0.102(4) 0.091(3) 0.028(2) 0.035(2) 0.055(3)
C4A 0.068(3) 0.091(4) 0.060(3) 0.000(3) 0.030(2) 0.010(3)
C6A 0.041(2) 0.050(3) 0.092(3) -0.013(2) 0.0074(19) 0.0015(19)
C10A 0.084(3) 0.064(2) 0.052(2) 0.0064(19) 0.010(2) 0.011(2)
C12A 0.042(2) 0.058(3) 0.111(4) 0.025(2) 0.005(2) 0.000(2)
O2 0.0501(16) 0.087(2) 0.074(2) -0.0156(16) 0.0127(14) 0.0088(14)
O3 0.0490(14) 0.0595(16) 0.0740(18) -0.0054(13) 0.0178(13) -0.0028(12)
C1 0.049(2) 0.0457(19) 0.061(2) 0.0023(16) 0.0127(16) -0.0015(16)
C2 0.068(3) 0.073(3) 0.075(3) -0.011(2) 0.005(2) 0.003(2)
F1 0.171(13) 0.097(8) 0.081(8) -0.015(5) -0.028(7) 0.051(8)
F2 0.102(8) 0.133(11) 0.093(7) -0.057(7) -0.009(5) 0.047(7)
F3 0.159(14) 0.111(9) 0.137(12) -0.034(9) 0.022(11) -0.076(9)
F1A 0.080(4) 0.144(7) 0.083(5) -0.037(4) -0.026(3) 0.035(4)
F2A 0.137(6) 0.181(10) 0.084(4) -0.053(5) 0.044(4) -0.029(6)
F3A 0.128(6) 0.061(3) 0.154(8) -0.018(3) -0.030(5) -0.014(4)

loop_
_atom_type_symbol
_atom_type_description
_atom_type_scat_dispersion_real
_atom_type_scat_dispersion_imag
_atom_type_scat_source
C C 0.0033 0.0016 'International Tables Vol C Tables 4.2.6.8 and 6.1.1.4'
H H 0.0000 0.0000 'International Tables Vol C Tables 4.2.6.8 and 6.1.1.4'
F F 0.0171 0.0103 'International Tables Vol C Tables 4.2.6.8 and 6.1.1.4'
Fe Fe 0.3463 0.8444 'International Tables Vol C Tables 4.2.6.8 and 6.1.1.4'
O O 0.0106 0.0060 'International Tables Vol C Tables 4.2.6.8 and 6.1.1.4'

loop_
_geom_angle_atom_site_label_1
_geom_angle_atom_site_label_2
_geom_angle_atom_site_label_3
_geom_angle
O1 Fe1 O7 91.92(9)
O1 Fe1 O9 92.66(10)
O1 Fe1 O11 92.55(9)
O1 Fe1 O16 93.08(9)
O5 Fe1 O1 177.17(10)
O5 Fe1 O7 87.69(10)
O5 Fe1 O9 87.81(11)
O5 Fe1 O11 84.68(10)
O5 Fe1 O16 89.70(10)
O9 Fe1 O7 175.18(10)
O9 Fe1 O16 90.53(11)
O11 Fe1 O7 93.53(12)
O11 Fe1 O9 87.76(11)
O11 Fe1 O16 174.18(10)
O16 Fe1 O7 87.73(11)
O1 Fe2 O8 95.65(11)
O1 Fe2 O13 94.91(9)
O1 Fe2 O15 95.76(11)
O1 Fe2 O17 97.03(9)
O1 Fe2 O18 179.28(10)
O8 Fe2 O13 86.72(13)
O8 Fe2 O15 168.55(12)
O8 Fe2 O17 90.85(12)
O8 Fe2 O18 83.86(12)
O13 Fe2 O18 84.54(10)
O15 Fe2 O13 91.29(12)
O15 Fe2 O18 84.73(12)
O17 Fe2 O13 168.00(10)
O17 Fe2 O15 88.77(12)
O17 Fe2 O18 83.51(10)
O1 Fe3 O6 94.52(9)
O1 Fe3 O10 96.55(10)
O1 Fe3 O12 94.82(9)
O1 Fe3 O14 95.49(10)
O1 Fe3 O19 178.44(10)
O6 Fe3 O10 92.34(11)
O6 Fe3 O12 170.55(10)
O6 Fe3 O14 88.34(12)
O6 Fe3 O19 85.91(10)
O10 Fe3 O12 85.19(11)
O10 Fe3 O14 167.85(11)
O10 Fe3 O19 84.92(10)
O12 Fe3 O19 84.78(10)
O14 Fe3 O12 92.18(12)
O14 Fe3 O19 83.02(11)
Fe2 O1 Fe1 120.14(11)
Fe2 O1 Fe3 119.81(11)
Fe3 O1 Fe1 120.04(10)
C3 O5 Fe1 145.2(2)
C5 O6 Fe3 130.8(2)
C5 O7 Fe1 132.5(2)
C7 O8 Fe2 130.4(3)
C7 O9 Fe1 133.3(3)
C9 O10 Fe3 129.8(2)
C9 O11 Fe1 134.2(2)
C11 O12 Fe3 129.2(2)
C11 O13 Fe2 131.2(2)
C13 O14 Fe3 131.8(3)
C13 O15 Fe2 129.9(2)
C15 O16 Fe1 133.3(2)
C15 O17 Fe2 130.0(2)
Fe2 O18 H18A 110.5
Fe2 O18 H18B 109.8
H18A O18 H18B 108.5
Fe3 O19 H19A 109.3
Fe3 O19 H19B 109.4
H19A O19 H19B 109.5
O4 C3 O5 129.4(3)
O4 C3 C4 116.6(3)
O5 C3 C4 113.9(3)
O6 C5 O7 129.2(3)
O6 C5 C6 116.6(3)
O7 C5 C6 114.2(3)
O8 C7 C8 114.0(3)
O9 C7 O8 128.5(4)
O9 C7 C8 117.4(4)
F10 C8 C7 113.3(5)
F10 C8 F11 107.2(3)
F10 C8 F12 107.2(3)
F11 C8 C7 108.5(6)
F12 C8 C7 113.0(5)
F12 C8 F11 107.2(3)
O10 C9 C10 117.1(4)
O11 C9 O10 128.5(3)
O11 C9 C10 114.3(4)
O12 C11 O13 128.9(3)
O12 C11 C12 117.5(3)
O13 C11 C12 113.5(3)
O14 C13 C14 115.5(4)
O15 C13 O14 128.8(4)
O15 C13 C14 115.7(4)
F19 C14 C13 113.2(7)
F19 C14 F20 107.9(5)
F19 C14 F21 108.0(5)
F20 C14 C13 107.8(7)
F21 C14 C13 111.8(8)
F21 C14 F20 107.9(5)
O16 C15 O17 128.9(3)
O16 C15 C16 116.3(3)
O17 C15 C16 114.8(3)
F22 C16 C15 107.6(9)
F23 C16 C15 117.1(9)
F23 C16 F22 106.0(6)
F23 C16 F24 106.0(6)
F24 C16 C15 113.4(11)
F24 C16 F22 106.0(6)
F4 C4 C3 112.9(6)
F5 C4 C3 110.7(6)
F5 C4 F4 107.9(4)
F6 C4 C3 109.3(6)
F6 C4 F4 107.9(4)
F6 C4 F5 107.9(4)
F7 C6 C5 112.5(6)
F7 C6 F8 108.6(5)
F7 C6 F9 108.6(5)
F8 C6 C5 108.9(6)
F9 C6 C5 109.6(7)
F9 C6 F8 108.6(5)
F13 C10 C9 113.0(7)
F14 C10 C9 113.1(9)
F14 C10 F13 107.8(6)
F15 C10 C9 107.1(8)
F15 C10 F13 107.8(6)
F15 C10 F14 107.8(6)
F16 C12 C11 109.3(8)
F16 C12 F17 108.3(6)
F16 C12 F18 108.3(6)
F17 C12 C11 112.1(8)
F17 C12 F18 108.3(6)
F18 C12 C11 110.4(8)
F5A C4A F4A 106.1(9)
F6A C4A F4A 106.1(9)
F6A C4A F5A 106.1(9)
F7A C6A F8A 106.9(9)
F9A C6A F7A 106.9(9)
F9A C6A F8A 106.9(9)
F13A C10A F14A 107.7(6)
F13A C10A F15A 107.7(6)
F15A C10A F14A 107.7(6)
F16A C12A F17A 107.8(6)
F16A C12A F18A 107.8(6)
F17A C12A F18A 107.8(6)
C1 O2 H2 108(4)
O2 C1 C2 113.0(3)
O3 C1 O2 127.4(4)
O3 C1 C2 119.7(3)
F1 C2 C1 116.5(9)
F1 C2 F3 103.5(6)
F2 C2 C1 118.3(7)
F2 C2 F1 103.5(6)
F2 C2 F3 103.5(6)
F3 C2 C1 109.8(10)
F1A C2 C1 108.3(5)
F2A C2 C1 109.7(5)
F2A C2 F1A 109.7(4)
F2A C2 F3A 109.7(4)
F3A C2 C1 109.8(7)
F3A C2 F1A 109.7(4)

loop_
_geom_bond_atom_site_label_1
_geom_bond_atom_site_label_2
_geom_bond_distance
Fe1 O1 1.959(2)
Fe1 O5 1.944(2)
Fe1 O7 2.018(2)
Fe1 O9 2.009(3)
Fe1 O11 2.002(2)
Fe1 O16 2.014(2)
Fe2 O1 1.885(2)
Fe2 O8 1.989(3)
Fe2 O13 2.017(2)
Fe2 O15 2.003(3)
Fe2 O17 2.000(2)
Fe2 O18 2.064(2)
Fe3 O1 1.904(2)
Fe3 O6 1.990(2)
Fe3 O10 2.002(2)
Fe3 O12 2.010(2)
Fe3 O14 2.004(3)
Fe3 O19 2.048(2)
O4 C3 1.224(4)
O5 C3 1.238(4)
O6 C5 1.226(4)
O7 C5 1.232(4)
O8 C7 1.234(5)
O9 C7 1.224(4)
O10 C9 1.233(4)
O11 C9 1.214(4)
O12 C11 1.227(4)
O13 C11 1.227(4)
O14 C13 1.227(5)
O15 C13 1.223(5)
O16 C15 1.226(4)
O17 C15 1.231(4)
O18 H18A 0.8751
O18 H18B 0.8735
O19 H19A 0.8607
O19 H19B 0.8599
C3 C4 1.530(9)
C5 C6 1.508(10)
C7 C8 1.537(6)
C8 F10 1.276(5)
C8 F11 1.277(5)
C8 F12 1.277(5)
C9 C10 1.544(12)
C11 C12 1.532(12)
C13 C14 1.537(6)
C14 F19 1.258(7)
C14 F20 1.259(7)
C14 F21 1.259(7)
C15 C16 1.532(5)
C16 F22 1.202(10)
C16 F23 1.202(10)
C16 F24 1.202(11)
F4 C4 1.288(3)
F5 C4 1.287(3)
F6 C4 1.287(3)
F7 C6 1.287(2)
F8 C6 1.287(2)
F9 C6 1.287(2)
F13 C10 1.272(3)
F14 C10 1.272(3)
F15 C10 1.271(3)
F16 C12 1.268(3)
F17 C12 1.268(3)
F18 C12 1.268(3)
F4A C4A 1.287(3)
F5A C4A 1.287(3)
F6A C4A 1.287(3)
F7A C6A 1.287(3)
F8A C6A 1.287(3)
F9A C6A 1.287(3)
F13A C10A 1.272(3)
F14A C10A 1.272(3)
F15A C10A 1.271(3)
F16A C12A 1.268(3)
F17A C12A 1.268(3)
F18A C12A 1.268(3)
O2 H2 0.84(5)
O2 C1 1.273(4)
O3 C1 1.194(4)
C1 C2 1.513(6)
C2 F1 1.288(3)
C2 F2 1.288(3)
C2 F3 1.288(3)
C2 F1A 1.288(3)
C2 F2A 1.288(3)
C2 F3A 1.288(3)

loop_
_geom_torsion_atom_site_label_1
_geom_torsion_atom_site_label_2
_geom_torsion_atom_site_label_3
_geom_torsion_atom_site_label_4
_geom_torsion
Fe1 O5 C3 O4 0.9(7)
Fe1 O5 C3 C4 176.1(3)
Fe1 O7 C5 O6 6.8(6)
Fe1 O7 C5 C6 -170.6(3)
Fe1 O9 C7 O8 6.0(6)
Fe1 O9 C7 C8 -174.9(2)
Fe1 O11 C9 O10 -6.2(6)
Fe1 O11 C9 C10 177.3(3)
Fe1 O16 C15 O17 2.2(6)
Fe1 O16 C15 C16 -178.0(3)
Fe2 O8 C7 O9 -5.0(6)
Fe2 O8 C7 C8 175.9(2)
Fe2 O13 C11 O12 17.2(6)
Fe2 O13 C11 C12 -159.0(3)
Fe2 O15 C13 O14 -2.1(7)
Fe2 O15 C13 C14 178.0(3)
Fe2 O17 C15 O16 1.1(6)
Fe2 O17 C15 C16 -178.7(3)
Fe3 O6 C5 O7 -6.6(6)
Fe3 O6 C5 C6 170.7(3)
Fe3 O10 C9 O11 11.5(6)
Fe3 O10 C9 C10 -172.1(3)
Fe3 O12 C11 O13 -8.1(6)
Fe3 O12 C11 C12 167.9(3)
Fe3 O14 C13 O15 9.5(7)
Fe3 O14 C13 C14 -170.5(3)
O4 C3 C4 F4 -16.5(5)
O4 C3 C4 F5 104.6(5)
O4 C3 C4 F6 -136.7(5)
O5 C3 C4 F4 167.6(5)
O5 C3 C4 F5 -71.3(6)
O5 C3 C4 F6 47.4(6)
O6 C5 C6 F7 154.0(5)
O6 C5 C6 F8 -85.6(6)
O6 C5 C6 F9 33.1(6)
O7 C5 C6 F7 -28.3(6)
O7 C5 C6 F8 92.1(6)
O7 C5 C6 F9 -149.2(5)
O8 Fe2 O1 Fe1 47.23(14)
O8 Fe2 O1 Fe3 -131.94(13)
O8 C7 C8 F10 161.8(5)
O8 C7 C8 F11 -79.2(6)
O8 C7 C8 F12 39.6(6)
O9 C7 C8 F10 -17.4(6)
O9 C7 C8 F11 101.6(5)
O9 C7 C8 F12 -139.6(5)
O10 C9 C10 F13 -139.8(7)
O10 C9 C10 F14 -17.0(7)
O10 C9 C10 F15 101.6(7)
O11 C9 C10 F13 37.1(7)
O11 C9 C10 F14 159.9(7)
O11 C9 C10 F15 -81.5(7)
O12 C11 C12 F16 -112.9(7)
O12 C11 C12 F17 7.2(8)
O12 C11 C12 F18 128.0(7)
O13 Fe2 O1 Fe1 134.41(13)
O13 Fe2 O1 Fe3 -44.77(14)
O13 C11 C12 F16 63.7(8)
O13 C11 C12 F17 -176.1(7)
O13 C11 C12 F18 -55.3(8)
O14 C13 C14 F19 -19.0(8)
O14 C13 C14 F20 100.3(7)
O14 C13 C14 F21 -141.2(7)
O15 Fe2 O1 Fe1 -133.80(13)
O15 Fe2 O1 Fe3 47.03(14)
O15 C13 C14 F19 161.0(7)
O15 C13 C14 F20 -79.7(7)
O15 C13 C14 F21 38.8(8)
O16 C15 C16 F22 81.5(12)
O16 C15 C16 F23 -159.3(10)
O16 C15 C16 F24 -35.3(12)
O17 Fe2 O1 Fe1 -44.32(14)
O17 Fe2 O1 Fe3 136.50(13)
O17 C15 C16 F22 -98.6(12)
O17 C15 C16 F23 20.5(11)
O17 C15 C16 F24 144.5(12)
O2 C1 C2 F1 -132.0(9)
O2 C1 C2 F2 -7.6(9)
O2 C1 C2 F3 110.8(9)
O2 C1 C2 F1A -159.2(6)
O2 C1 C2 F2A -39.5(7)
O2 C1 C2 F3A 81.1(6)
O3 C1 C2 F1 48.7(10)
O3 C1 C2 F2 173.1(9)
O3 C1 C2 F3 -68.5(9)
O3 C1 C2 F1A 21.5(6)
O3 C1 C2 F2A 141.2(7)
O3 C1 C2 F3A -98.2(6)
